data_7126629
loop_
_publ_author_name
'Parvin, Nasrina'
'Mishra, Bijoyananda'
'George, Anjana'
'Neralkar, Mahesh'
'Hossain, Jabed'
'Parameswaran, Pattiyil'
'Hotha, Srinivas'
'Khan, Shabana'

_publ_section_title
;
 N-Heterocyclic silylene/germylene ligands in Au(i) catalysis.
;
_journal_issue 55
_journal_name_full 'Chemical communications (Cambridge, England)'
_journal_page_first 7625
_journal_page_last 7628
_journal_paper_doi 10.1039/d0cc03156a
_journal_volume 56
_journal_year 2020
_chemical_formula_moiety 'C27 H46 Co N3 O Si3'
_chemical_formula_sum 'C27 H46 Co N3 O Si3'
_chemical_formula_weight 571.87
_space_group_crystal_system triclinic
_space_group_IT_number 2
_space_group_name_Hall '-P 1'
_space_group_name_H-M_alt 'P -1'
_atom_sites_solution_hydrogens geom
_audit_creation_method SHELXL-2017/1
_audit_update_record
;
2020-03-14 deposited with the CCDC.	2020-06-01 downloaded from the CCDC.
;
_cell_angle_alpha 102.473(13)
_cell_angle_beta 91.56(2)
_cell_angle_gamma 91.73(2)
_cell_formula_units_Z 4
_cell_length_a 9.741(9)
_cell_length_b 17.157(15)
_cell_length_c 18.969(15)
_cell_measurement_reflns_used 9856
_cell_measurement_temperature 100(2)
_cell_measurement_theta_max 28.17
_cell_measurement_theta_min 2.40
_cell_volume 3092(5)
_computing_cell_refinement 'Bruker SAINT'
_computing_data_collection 'Bruker APEX2'
_computing_data_reduction 'Bruker SAINT'
_computing_molecular_graphics 'Bruker SHELXTL'
_computing_publication_material 'Bruker SHELXTL'
_computing_structure_refinement 'SHELXL-2014 (Sheldrick 2014)'
_computing_structure_solution 'SHELXS-97 (Sheldrick 2008)'
_diffrn_ambient_temperature 100(2)
_diffrn_measured_fraction_theta_full 0.998
_diffrn_measured_fraction_theta_max 0.998
_diffrn_measurement_device_type 'Bruker APEX-II CCD'
_diffrn_measurement_method '\f and \w scans'
_diffrn_radiation_type MoK\a
_diffrn_radiation_wavelength 0.71073
_diffrn_reflns_av_R_equivalents 0.1194
_diffrn_reflns_av_unetI/netI 0.0643
_diffrn_reflns_Laue_measured_fraction_full 0.998
_diffrn_reflns_Laue_measured_fraction_max 0.998
_diffrn_reflns_limit_h_max 11
_diffrn_reflns_limit_h_min -11
_diffrn_reflns_limit_k_max 20
_diffrn_reflns_limit_k_min -20
_diffrn_reflns_limit_l_max 22
_diffrn_reflns_limit_l_min -22
_diffrn_reflns_number 85325
_diffrn_reflns_point_group_measured_fraction_full 0.998
_diffrn_reflns_point_group_measured_fraction_max 0.998
_diffrn_reflns_theta_full 25.242
_diffrn_reflns_theta_max 25.250
_diffrn_reflns_theta_min 2.201
_exptl_absorpt_coefficient_mu 0.695
_exptl_absorpt_correction_type multi-scan
_exptl_absorpt_process_details 'Sheldrick, G. M. (2012) SADABS. Bruker AXS Inc., Madison, Wisconsin, USA.'
_exptl_crystal_colour red
_exptl_crystal_density_diffrn 1.228
_exptl_crystal_description block
_exptl_crystal_F_000 1224
_exptl_crystal_size_max 0.1
_exptl_crystal_size_mid 0.1
_exptl_crystal_size_min 0.1
_exptl_transmission_factor_max 0.7457
_exptl_transmission_factor_min 0.5633
_refine_diff_density_max 7.657
_refine_diff_density_min -1.648
_refine_diff_density_rms 0.257
_refine_ls_extinction_method none
_refine_ls_goodness_of_fit_ref 1.696
_refine_ls_hydrogen_treatment constr
_refine_ls_matrix_type full
_refine_ls_number_parameters 655
_refine_ls_number_reflns 11186
_refine_ls_number_restraints 0
_refine_ls_restrained_S_all 1.696
_refine_ls_R_factor_all 0.1738
_refine_ls_R_factor_gt 0.1474
_refine_ls_shift/su_max 0.042
_refine_ls_shift/su_mean 0.002
_refine_ls_structure_factor_coef Fsqd
_refine_ls_weighting_details 'w=1/[\s^2^(Fo^2^)+(0.2000P)^2^] where P=(Fo^2^+2Fc^2^)/3'
_refine_ls_weighting_scheme calc
_refine_ls_wR_factor_gt 0.3961
_refine_ls_wR_factor_ref 0.4128
_reflns_Friedel_coverage 0.000
_reflns_number_gt 8239
_reflns_number_total 11186
_reflns_threshold_expression 'I > 2\s(I)'
_cod_data_source_file d0cc03156a2.cif
_cod_data_source_block Q1_a_CCDC1
_cod_depositor_comments 'Adding full bibliography for 7126624--7126629.cif.'
_cod_database_code 7126629
_shelx_shelxl_version_number 2017/1
_shelx_space_group_comment
;
The symmetry employed for this shelxl refinement is uniquely defined
by the following loop, which should always be used as a source of
symmetry information in preference to the above space-group names.
They are only intended as comments.
;

loop_
_space_group_symop_operation_xyz
'x, y, z'
'-x, -y, -z'

loop_
_atom_site_label
_atom_site_type_symbol
_atom_site_fract_x
_atom_site_fract_y
_atom_site_fract_z
_atom_site_U_iso_or_equiv
_atom_site_adp_type
_atom_site_occupancy
_atom_site_site_symmetry_order
_atom_site_calc_flag
_atom_site_refinement_flags_posn
_atom_site_refinement_flags_adp
_atom_site_refinement_flags_occupancy
_atom_site_disorder_assembly
_atom_site_disorder_group
Co2 Co 0.38660(12) 1.05521(7) 0.23174(7) 0.0237(4) Uani 1 1 d . . . . .
Si7 Si 0.6867(2) 0.53111(13) 0.29018(11) 0.0152(5) Uani 1 1 d . . . . .
Si1 Si 0.2068(2) 0.97457(13) 0.21195(12) 0.0162(5) Uani 1 1 d . . . . .
Si5 Si 0.5716(3) 0.69890(14) 0.35865(13) 0.0212(6) Uani 1 1 d . . . . .
Si2 Si 0.0669(3) 0.80712(14) 0.14436(13) 0.0212(6) Uani 1 1 d . . . . .
Si3 Si 0.3168(3) 0.86351(15) 0.07888(13) 0.0244(6) Uani 1 1 d . . . . .
Si6 Si 0.8201(3) 0.63994(14) 0.42317(12) 0.0224(6) Uani 1 1 d . . . . .
N6 N 0.5093(7) 0.4856(4) 0.2847(3) 0.0141(14) Uani 1 1 d . . . . .
N3 N 0.0349(7) 1.0183(4) 0.2158(4) 0.0195(15) Uani 1 1 d . . . . .
N4 N 0.1226(7) 0.9685(4) 0.2993(4) 0.0183(15) Uani 1 1 d . . . . .
O2 O 1.0199(7) 0.5827(4) 0.2466(4) 0.0368(17) Uani 1 1 d . . . . .
O1 O 0.5412(7) 0.9226(4) 0.2540(4) 0.0378(17) Uani 1 1 d . . . . .
N7 N 0.5968(7) 0.5399(4) 0.2023(3) 0.0161(15) Uani 1 1 d . . . . .
N8 N 0.6902(7) 0.6223(4) 0.3535(3) 0.0183(15) Uani 1 1 d . . . . .
N5 N 0.1955(7) 0.8827(4) 0.1482(3) 0.0171(15) Uani 1 1 d . . . . .
C00H C 0.0216(9) 1.0137(5) 0.2840(5) 0.0202(18) Uani 1 1 d . . . . .
C00I C 0.3783(9) 0.4567(5) 0.1653(4) 0.0221(19) Uani 1 1 d . . . . .
C00J C 0.4917(9) 0.4951(5) 0.2179(4) 0.0181(18) Uani 1 1 d . . . . .
C00K C 0.4139(9) 0.4530(5) 0.3332(4) 0.0217(19) Uani 1 1 d . . . . .
C00L C -0.0851(9) 1.0524(5) 0.3347(4) 0.022(2) Uani 1 1 d . . . . .
C00M C -0.0587(9) 1.0533(5) 0.1677(4) 0.0215(19) Uani 1 1 d . . . . .
C00N C 0.3905(10) 0.3771(6) 0.1255(5) 0.031(2) Uani 1 1 d . . . . .
H00N H 0.467008 0.348155 0.132542 0.037 Uiso 1 1 calc R U . . .
C00O C 0.0046(10) 1.0366(6) 0.0938(4) 0.028(2) Uani 1 1 d . . . . .
H00A H 0.090800 1.065930 0.096523 0.042 Uiso 1 1 calc R U . . .
H00B H -0.056476 1.052926 0.059579 0.042 Uiso 1 1 calc R U . . .
H00C H 0.019394 0.980511 0.078733 0.042 Uiso 1 1 calc R U . . .
Co3 Co 0.85630(12) 0.44978(7) 0.26998(6) 0.0214(4) Uani 1 1 d . . . . .
C00Q C -0.2029(9) 1.0121(6) 0.3452(5) 0.029(2) Uani 1 1 d . . . . .
H00Q H -0.216853 0.959226 0.320558 0.034 Uiso 1 1 calc R U . . .
C00R C 0.8707(11) 0.5478(6) 0.4536(5) 0.035(2) Uani 1 1 d . . . . .
H00D H 0.789583 0.518394 0.462069 0.053 Uiso 1 1 calc R U . . .
H00E H 0.925733 0.562620 0.497532 0.053 Uiso 1 1 calc R U . . .
H00F H 0.922593 0.515162 0.416971 0.053 Uiso 1 1 calc R U . . .
C00S C 0.5225(9) 0.5736(5) 0.0863(4) 0.025(2) Uani 1 1 d . . . . .
H00G H 0.461116 0.527691 0.072399 0.038 Uiso 1 1 calc R U . . .
H00H H 0.556649 0.588374 0.043786 0.038 Uiso 1 1 calc R U . . .
H00I H 0.474278 0.617239 0.113949 0.038 Uiso 1 1 calc R U . . .
C00T C 0.4898(10) 0.4653(6) 0.4063(4) 0.030(2) Uani 1 1 d . . . . .
H00J H 0.574630 0.437978 0.400743 0.045 Uiso 1 1 calc R U . . .
H00K H 0.433802 0.444453 0.439298 0.045 Uiso 1 1 calc R U . . .
H00L H 0.508693 0.521372 0.424864 0.045 Uiso 1 1 calc R U . . .
C00U C 0.2619(9) 0.4977(5) 0.1563(4) 0.025(2) Uani 1 1 d . . . . .
H00U H 0.253651 0.549690 0.182443 0.030 Uiso 1 1 calc R U . . .
C00V C 0.6421(9) 0.5539(5) 0.1317(5) 0.0234(19) Uani 1 1 d . . . . .
C00W C 0.3844(11) 0.3644(5) 0.3051(5) 0.030(2) Uani 1 1 d . . . . .
H00M H 0.342137 0.355406 0.257621 0.045 Uiso 1 1 calc R U . . .
H00O H 0.323511 0.344865 0.336903 0.045 Uiso 1 1 calc R U . . .
H00P H 0.468867 0.336697 0.303119 0.045 Uiso 1 1 calc R U . . .
C00X C -0.1993(10) 1.0133(7) 0.1618(5) 0.038(3) Uani 1 1 d . . . . .
H00R H -0.190994 0.956355 0.149286 0.057 Uiso 1 1 calc R U . . .
H00S H -0.253542 1.029984 0.125154 0.057 Uiso 1 1 calc R U . . .
H00T H -0.242966 1.027857 0.207326 0.057 Uiso 1 1 calc R U . . .
C00Y C 0.0512(10) 0.9314(6) 0.4146(5) 0.030(2) Uani 1 1 d . . . . .
H00V H -0.007807 0.975712 0.427556 0.045 Uiso 1 1 calc R U . . .
H00W H 0.086812 0.917205 0.457644 0.045 Uiso 1 1 calc R U . . .
H37 H -0.000183 0.886638 0.385683 0.045 Uiso 1 1 calc R U . . .
C00Z C 0.2811(9) 0.4978(6) 0.3410(5) 0.028(2) Uani 1 1 d . . . . .
H36 H 0.301926 0.554072 0.356699 0.042 Uiso 1 1 calc R U . . .
H00: H 0.225717 0.479984 0.375916 0.042 Uiso 1 1 calc R U . . .
H00 H 0.231763 0.487786 0.295215 0.042 Uiso 1 1 calc R U . . .
C010 C 0.3336(12) 1.1537(6) 0.1887(6) 0.040(3) Uani 1 1 d . . . . .
H010 H 0.274081 1.149021 0.148742 0.048 Uiso 1 1 calc R U . . .
C011 C 0.1702(9) 0.9548(5) 0.3716(4) 0.024(2) Uani 1 1 d . . . . .
C012 C -0.0653(11) 1.1324(6) 0.3719(5) 0.034(2) Uani 1 1 d . . . . .
H012 H 0.014680 1.160777 0.365510 0.040 Uiso 1 1 calc R U . . .
C013 C 0.1489(10) 0.7075(5) 0.1369(5) 0.030(2) Uani 1 1 d . . . . .
H01A H 0.191467 0.692776 0.091126 0.045 Uiso 1 1 calc R U . . .
H01B H 0.079859 0.667648 0.140778 0.045 Uiso 1 1 calc R U . . .
H01C H 0.217179 0.711368 0.175131 0.045 Uiso 1 1 calc R U . . .
C014 C 0.6661(11) 0.7977(5) 0.3642(5) 0.032(2) Uani 1 1 d . . . . .
H01D H 0.727326 0.808799 0.405934 0.049 Uiso 1 1 calc R U . . .
H01E H 0.601083 0.839254 0.367954 0.049 Uiso 1 1 calc R U . . .
H01F H 0.717917 0.795384 0.321507 0.049 Uiso 1 1 calc R U . . .
C015 C -0.0601(10) 0.8020(5) 0.0670(5) 0.033(2) Uani 1 1 d . . . . .
H01G H -0.089138 0.854761 0.066202 0.049 Uiso 1 1 calc R U . . .
H01H H -0.138366 0.768921 0.072960 0.049 Uiso 1 1 calc R U . . .
H01I H -0.017719 0.779638 0.022437 0.049 Uiso 1 1 calc R U . . .
C016 C 0.2866(11) 0.3432(6) 0.0761(5) 0.036(2) Uani 1 1 d . . . . .
H016 H 0.295742 0.292011 0.048314 0.043 Uiso 1 1 calc R U . . .
C017 C 0.4505(10) 0.6893(6) 0.2794(5) 0.035(2) Uani 1 1 d . . . . .
H01J H 0.500728 0.695387 0.237905 0.052 Uiso 1 1 calc R U . . .
H01K H 0.383800 0.729899 0.289530 0.052 Uiso 1 1 calc R U . . .
H01L H 0.404639 0.637579 0.269733 0.052 Uiso 1 1 calc R U . . .
C018 C 0.8666(11) 0.3402(5) 0.1960(6) 0.037(3) Uani 1 1 d . . . . .
H018 H 0.865456 0.333910 0.146055 0.044 Uiso 1 1 calc R U . . .
C019 C 0.9439(11) 0.3574(5) 0.3140(6) 0.037(3) Uani 1 1 d . . . . .
H019 H 1.001183 0.364002 0.355060 0.045 Uiso 1 1 calc R U . . .
C01A C 0.7605(11) 0.7061(5) 0.5097(4) 0.032(2) Uani 1 1 d . . . . .
H01M H 0.745229 0.758612 0.501889 0.047 Uiso 1 1 calc R U . . .
H01N H 0.829661 0.709214 0.547351 0.047 Uiso 1 1 calc R U . . .
H01O H 0.676518 0.683796 0.523633 0.047 Uiso 1 1 calc R U . . .
C01B C 0.1713(11) 0.3837(7) 0.0676(5) 0.038(3) Uani 1 1 d . . . . .
H01P H 0.101878 0.359710 0.034678 0.045 Uiso 1 1 calc R U . . .
C01C C -0.0434(11) 0.8161(6) 0.2236(5) 0.037(2) Uani 1 1 d . . . . .
H01Q H 0.012315 0.813989 0.265645 0.056 Uiso 1 1 calc R U . . .
H01R H -0.110999 0.772959 0.214932 0.056 Uiso 1 1 calc R U . . .
H01S H -0.088521 0.866076 0.231299 0.056 Uiso 1 1 calc R U . . .
C01D C 0.4770(9) 0.9764(5) 0.2434(4) 0.024(2) Uani 1 1 d . . . . .
C01E C 0.8003(12) 0.3492(6) 0.3120(6) 0.040(3) Uani 1 1 d . . . . .
H01T H 0.745685 0.350881 0.351687 0.048 Uiso 1 1 calc R U . . .
C01F C 0.2667(10) 0.8859(6) 0.3554(5) 0.036(2) Uani 1 1 d . . . . .
H01U H 0.218619 0.839826 0.326459 0.054 Uiso 1 1 calc R U . . .
H01V H 0.299078 0.873669 0.399935 0.054 Uiso 1 1 calc R U . . .
H01W H 0.343461 0.900480 0.329697 0.054 Uiso 1 1 calc R U . . .
C01G C 0.7518(11) 0.3379(6) 0.2383(6) 0.038(3) Uani 1 1 d . . . . .
H35 H 0.660610 0.330443 0.221613 0.046 Uiso 1 1 calc R U . . .
C01H C 0.5261(10) 1.1536(6) 0.2592(6) 0.035(2) Uani 1 1 d . . . . .
H34 H 0.617086 1.148774 0.273227 0.042 Uiso 1 1 calc R U . . .
C01I C 0.4141(11) 1.1663(6) 0.3052(6) 0.038(2) Uani 1 1 d . . . . .
H33 H 0.419117 1.173325 0.355197 0.045 Uiso 1 1 calc R U . . .
C01J C 0.9864(10) 0.3538(6) 0.2431(6) 0.035(2) Uani 1 1 d . . . . .
H32 H 1.076472 0.359230 0.229280 0.042 Uiso 1 1 calc R U . . .
C01K C 0.2954(10) 1.1666(5) 0.2636(6) 0.034(2) Uani 1 1 d . . . . .
H31 H 0.206973 1.173846 0.280527 0.041 Uiso 1 1 calc R U . . .
C01L C 0.7132(10) 0.4803(6) 0.0889(5) 0.028(2) Uani 1 1 d . . . . .
H30 H 0.794923 0.471334 0.114996 0.042 Uiso 1 1 calc R U . . .
H18 H 0.737200 0.489407 0.042472 0.042 Uiso 1 1 calc R U . . .
H9 H 0.651865 0.434274 0.082454 0.042 Uiso 1 1 calc R U . . .
C01M C 0.2420(11) 0.7979(6) -0.0057(5) 0.038(2) Uani 1 1 d . . . . .
H29 H 0.202787 0.750018 0.005008 0.057 Uiso 1 1 calc R U . . .
H17 H 0.312991 0.784430 -0.039960 0.057 Uiso 1 1 calc R U . . .
H8 H 0.171887 0.825633 -0.025830 0.057 Uiso 1 1 calc R U . . .
C01N C 0.4539(10) 0.7052(6) 0.4384(5) 0.034(2) Uani 1 1 d . . . . .
H28 H 0.427506 0.652262 0.443170 0.051 Uiso 1 1 calc R U . . .
H16 H 0.373316 0.733332 0.430262 0.051 Uiso 1 1 calc R U . . .
H7 H 0.501704 0.733144 0.481870 0.051 Uiso 1 1 calc R U . . .
C01O C 0.2450(11) 1.0290(6) 0.4150(5) 0.039(3) Uani 1 1 d . . . . .
H27 H 0.320807 1.043064 0.388261 0.059 Uiso 1 1 calc R U . . .
H15 H 0.278718 1.018890 0.460034 0.059 Uiso 1 1 calc R U . . .
H6 H 0.183002 1.072224 0.424102 0.059 Uiso 1 1 calc R U . . .
C01P C 0.4702(10) 0.8101(6) 0.1039(5) 0.037(2) Uani 1 1 d . . . . .
H26 H 0.496023 0.830773 0.153833 0.055 Uiso 1 1 calc R U . . .
H14 H 0.545408 0.818290 0.074331 0.055 Uiso 1 1 calc R U . . .
H5 H 0.447580 0.754021 0.096429 0.055 Uiso 1 1 calc R U . . .
C01Q C -0.0702(11) 1.1455(6) 0.1943(5) 0.036(2) Uani 1 1 d . . . . .
H25 H -0.116445 1.156475 0.239268 0.055 Uiso 1 1 calc R U . . .
H13 H -0.121408 1.166186 0.158946 0.055 Uiso 1 1 calc R U . . .
H4 H 0.020165 1.170377 0.201166 0.055 Uiso 1 1 calc R U . . .
C01R C 0.9757(11) 0.6940(6) 0.3985(5) 0.041(3) Uani 1 1 d . . . . .
H24 H 1.037970 0.655923 0.373806 0.061 Uiso 1 1 calc R U . . .
H12 H 1.020528 0.725116 0.441630 0.061 Uiso 1 1 calc R U . . .
H3 H 0.948340 0.728662 0.367570 0.061 Uiso 1 1 calc R U . . .
C01S C 0.7410(10) 0.6254(6) 0.1484(5) 0.032(2) Uani 1 1 d . . . . .
H23 H 0.692620 0.672099 0.169791 0.048 Uiso 1 1 calc R U . . .
H11 H 0.781036 0.632968 0.104556 0.048 Uiso 1 1 calc R U . . .
H2 H 0.812219 0.616580 0.181460 0.048 Uiso 1 1 calc R U . . .
C01T C 0.3735(12) 0.9549(6) 0.0486(5) 0.044(3) Uani 1 1 d . . . . .
H22 H 0.294639 0.984275 0.040071 0.066 Uiso 1 1 calc R U . . .
H10 H 0.422417 0.940054 0.004692 0.066 Uiso 1 1 calc R U . . .
H1 H 0.432711 0.987602 0.085226 0.066 Uiso 1 1 calc R U . . .
C01U C 0.1570(9) 0.4615(6) 0.1083(5) 0.029(2) Uani 1 1 d . . . . .
H21 H 0.077528 0.488719 0.103174 0.035 Uiso 1 1 calc R U . . .
C01V C 0.4759(12) 1.1496(6) 0.1879(6) 0.039(3) Uani 1 1 d . . . . .
H20 H 0.529008 1.145040 0.147344 0.047 Uiso 1 1 calc R U . . .
C01W C -0.1624(14) 1.1693(6) 0.4175(5) 0.048(3) Uani 1 1 d . . . . .
H19 H -0.148770 1.222361 0.441678 0.057 Uiso 1 1 calc R U . . .
C01X C -0.3029(11) 1.0470(7) 0.3913(5) 0.041(3) Uani 1 1 d . . . . .
H01X H -0.382060 1.018264 0.398206 0.049 Uiso 1 1 calc R U . . .
C01Y C -0.2806(13) 1.1266(8) 0.4270(5) 0.052(4) Uani 1 1 d . . . . .
H01Y H -0.346523 1.151431 0.457822 0.062 Uiso 1 1 calc R U . . .
C1 C 0.9526(9) 0.5295(6) 0.2577(5) 0.026(2) Uani 1 1 d . . . . .

loop_
_atom_site_aniso_label
_atom_site_aniso_U_11
_atom_site_aniso_U_22
_atom_site_aniso_U_33
_atom_site_aniso_U_23
_atom_site_aniso_U_13
_atom_site_aniso_U_12
Co2 0.0293(8) 0.0127(7) 0.0286(7) 0.0038(5) -0.0011(5) -0.0003(5)
Si7 0.0240(13) 0.0095(11) 0.0114(11) 0.0012(8) -0.0033(9) 0.0002(9)
Si1 0.0234(13) 0.0096(11) 0.0152(11) 0.0018(9) -0.0008(9) 0.0016(9)
Si5 0.0319(14) 0.0129(12) 0.0179(12) 0.0014(9) -0.0041(10) 0.0051(10)
Si2 0.0330(15) 0.0112(12) 0.0181(12) 0.0008(9) 0.0008(10) -0.0012(10)
Si3 0.0396(16) 0.0178(13) 0.0158(12) 0.0028(10) 0.0054(10) 0.0034(10)
Si6 0.0344(15) 0.0170(13) 0.0157(12) 0.0045(10) -0.0067(10) 0.0000(10)
N6 0.024(4) 0.010(3) 0.010(3) 0.007(3) -0.003(3) -0.003(3)
N3 0.023(4) 0.016(4) 0.018(4) -0.001(3) 0.000(3) 0.007(3)
N4 0.026(4) 0.009(3) 0.017(4) -0.001(3) -0.002(3) 0.004(3)
O2 0.034(4) 0.029(4) 0.048(4) 0.010(3) 0.007(3) -0.003(3)
O1 0.037(4) 0.022(4) 0.054(5) 0.005(3) -0.009(3) 0.008(3)
N7 0.028(4) 0.009(3) 0.011(3) 0.000(3) -0.002(3) 0.003(3)
N8 0.026(4) 0.016(4) 0.013(3) 0.006(3) -0.007(3) 0.000(3)
N5 0.031(4) 0.010(3) 0.011(3) 0.004(3) 0.002(3) -0.002(3)
C00H 0.023(5) 0.014(4) 0.023(5) 0.004(3) -0.003(3) -0.001(3)
C00I 0.028(5) 0.030(5) 0.006(4) -0.002(3) -0.001(3) -0.003(4)
C00J 0.026(5) 0.011(4) 0.016(4) 0.001(3) 0.000(3) 0.002(3)
C00K 0.035(5) 0.023(5) 0.009(4) 0.009(3) -0.004(3) -0.003(4)
C00L 0.035(5) 0.020(5) 0.009(4) -0.001(3) -0.005(3) 0.015(4)
C00M 0.040(5) 0.008(4) 0.016(4) 0.001(3) -0.004(4) 0.009(4)
C00N 0.043(6) 0.022(5) 0.023(5) -0.004(4) -0.002(4) 0.001(4)
C00O 0.044(6) 0.028(5) 0.014(4) 0.009(4) -0.002(4) 0.009(4)
Co3 0.0274(8) 0.0123(6) 0.0238(7) 0.0027(5) -0.0030(5) 0.0030(5)
C00Q 0.026(5) 0.038(6) 0.019(5) -0.002(4) 0.000(4) 0.011(4)
C00R 0.048(6) 0.030(6) 0.023(5) -0.002(4) -0.013(4) 0.009(5)
C00S 0.042(6) 0.025(5) 0.009(4) 0.005(4) 0.002(4) 0.002(4)
C00T 0.046(6) 0.036(6) 0.009(4) 0.008(4) -0.003(4) -0.007(4)
C00U 0.037(6) 0.022(5) 0.014(4) -0.001(4) 0.000(4) 0.002(4)
C00V 0.027(5) 0.025(5) 0.018(4) 0.004(4) 0.001(4) -0.004(4)
C00W 0.053(6) 0.010(4) 0.028(5) 0.006(4) 0.006(4) -0.006(4)
C00X 0.030(6) 0.067(8) 0.025(5) 0.024(5) -0.005(4) 0.013(5)
C00Y 0.046(6) 0.037(6) 0.012(4) 0.010(4) 0.003(4) 0.014(4)
C00Z 0.036(6) 0.028(5) 0.022(5) 0.007(4) 0.009(4) 0.000(4)
C010 0.061(8) 0.014(5) 0.049(7) 0.018(5) -0.008(5) -0.006(5)
C011 0.038(5) 0.019(5) 0.013(4) 0.000(3) -0.006(4) 0.004(4)
C012 0.053(7) 0.025(5) 0.019(5) -0.004(4) -0.004(4) 0.008(5)
C013 0.050(6) 0.010(4) 0.028(5) 0.001(4) -0.002(4) -0.006(4)
C014 0.052(6) 0.020(5) 0.026(5) 0.007(4) -0.001(4) 0.006(4)
C015 0.046(6) 0.013(5) 0.036(6) -0.002(4) -0.008(4) 0.003(4)
C016 0.053(7) 0.030(6) 0.017(5) -0.012(4) -0.001(4) -0.008(5)
C017 0.045(6) 0.027(5) 0.028(5) -0.008(4) -0.008(4) 0.014(4)
C018 0.050(7) 0.014(5) 0.038(6) -0.012(4) -0.011(5) 0.002(4)
C019 0.055(7) 0.012(5) 0.048(7) 0.014(4) -0.013(5) 0.006(4)
C01A 0.058(7) 0.022(5) 0.012(4) -0.002(4) -0.005(4) -0.001(4)
C01B 0.036(6) 0.048(7) 0.021(5) -0.007(5) -0.004(4) -0.013(5)
C01C 0.052(7) 0.023(5) 0.033(6) -0.002(4) 0.010(5) -0.015(5)
C01D 0.030(5) 0.026(5) 0.013(4) -0.004(4) -0.003(4) -0.003(4)
C01E 0.059(8) 0.014(5) 0.050(7) 0.008(5) 0.015(5) 0.005(5)
C01F 0.043(6) 0.047(6) 0.026(5) 0.024(5) 0.002(4) 0.014(5)
C01G 0.034(6) 0.016(5) 0.062(7) 0.006(5) -0.014(5) -0.005(4)
C01H 0.023(5) 0.025(5) 0.052(7) 0.000(5) -0.004(4) -0.015(4)
C01I 0.045(7) 0.020(5) 0.046(6) 0.003(5) -0.004(5) -0.003(4)
C01J 0.029(6) 0.023(5) 0.053(7) 0.004(5) 0.001(5) 0.014(4)
C01K 0.034(6) 0.002(4) 0.064(7) 0.000(4) 0.002(5) 0.000(4)
C01L 0.034(5) 0.031(5) 0.017(5) 0.001(4) 0.005(4) 0.003(4)
C01M 0.056(7) 0.034(6) 0.026(5) 0.009(5) 0.007(5) 0.003(5)
C01N 0.043(6) 0.021(5) 0.035(6) -0.005(4) 0.003(4) 0.007(4)
C01O 0.060(7) 0.043(6) 0.014(5) 0.007(4) -0.010(4) -0.004(5)
C01P 0.039(6) 0.032(6) 0.036(6) 0.000(5) 0.009(4) 0.013(5)
C01Q 0.050(7) 0.030(6) 0.028(5) 0.004(4) -0.010(5) 0.016(5)
C01R 0.051(7) 0.037(6) 0.030(6) -0.002(5) -0.007(5) -0.014(5)
C01S 0.035(6) 0.034(6) 0.028(5) 0.011(4) -0.005(4) -0.009(4)
C01T 0.074(8) 0.033(6) 0.024(5) 0.004(4) 0.013(5) -0.007(5)
C01U 0.020(5) 0.043(6) 0.024(5) 0.006(4) -0.002(4) -0.006(4)
C01V 0.058(8) 0.019(5) 0.044(6) 0.015(5) 0.010(5) 0.005(5)
C01W 0.085(10) 0.027(6) 0.025(6) -0.012(4) -0.008(6) 0.028(6)
C01X 0.033(6) 0.060(8) 0.030(6) 0.008(5) 0.004(4) 0.016(5)
C01Y 0.055(8) 0.080(10) 0.016(5) -0.003(6) 0.004(5) 0.045(7)
C1 0.026(5) 0.025(5) 0.029(5) 0.009(4) 0.002(4) 0.006(4)

loop_
_atom_type_symbol
_atom_type_description
_atom_type_scat_dispersion_real
_atom_type_scat_dispersion_imag
_atom_type_scat_source
C C 0.0033 0.0016 'International Tables Vol C Tables 4.2.6.8 and 6.1.1.4'
H H 0.0000 0.0000 'International Tables Vol C Tables 4.2.6.8 and 6.1.1.4'
Co Co 0.3494 0.9721 'International Tables Vol C Tables 4.2.6.8 and 6.1.1.4'
N N 0.0061 0.0033 'International Tables Vol C Tables 4.2.6.8 and 6.1.1.4'
O O 0.0106 0.0060 'International Tables Vol C Tables 4.2.6.8 and 6.1.1.4'
Si Si 0.0817 0.0704 'International Tables Vol C Tables 4.2.6.8 and 6.1.1.4'

loop_
_geom_angle_atom_site_label_1
_geom_angle_atom_site_label_2
_geom_angle_atom_site_label_3
_geom_angle
_geom_angle_site_symmetry_1
_geom_angle_site_symmetry_3
_geom_angle_publ_flag
C01D Co2 C010 157.9(5) . . ?
C01D Co2 C01H 104.9(4) . . ?
C010 Co2 C01H 65.5(4) . . ?
C01D Co2 C01I 120.3(4) . . ?
C010 Co2 C01I 65.8(4) . . ?
C01H Co2 C01I 39.1(4) . . ?
C01D Co2 C01K 155.9(4) . . ?
C010 Co2 C01K 40.3(4) . . ?
C01H Co2 C01K 65.2(4) . . ?
C01I Co2 C01K 38.3(4) . . ?
C01D Co2 C01V 122.1(4) . . ?
C010 Co2 C01V 38.2(4) . . ?
C01H Co2 C01V 38.8(4) . . ?
C01I Co2 C01V 64.8(4) . . ?
C01K Co2 C01V 65.0(4) . . ?
C01D Co2 Si1 87.1(3) . . ?
C010 Co2 Si1 105.4(3) . . ?
C01H Co2 Si1 166.4(3) . . ?
C01I Co2 Si1 128.9(3) . . ?
C01K Co2 Si1 101.3(3) . . ?
C01V Co2 Si1 138.3(3) . . ?
N8 Si7 N6 108.3(3) . . ?
N8 Si7 N7 111.1(3) . . ?
N6 Si7 N7 70.3(3) . . ?
N8 Si7 Co3 125.5(2) . . ?
N6 Si7 Co3 117.3(2) . . ?
N7 Si7 Co3 111.0(2) . . ?
N8 Si7 C00J 118.1(3) . . ?
N6 Si7 C00J 35.0(3) . . ?
N7 Si7 C00J 35.6(3) . . ?
Co3 Si7 C00J 116.3(2) . . ?
N5 Si1 N3 107.8(3) . . ?
N5 Si1 N4 112.5(3) . . ?
N3 Si1 N4 69.2(3) . . ?
N5 Si1 Co2 124.9(3) . . ?
N3 Si1 Co2 118.3(3) . . ?
N4 Si1 Co2 111.1(2) . . ?
N5 Si1 C00H 119.4(3) . . ?
N3 Si1 C00H 34.7(3) . . ?
N4 Si1 C00H 35.1(3) . . ?
Co2 Si1 C00H 115.7(2) . . ?
N8 Si5 C017 115.7(4) . . ?
N8 Si5 C014 109.9(4) . . ?
C017 Si5 C014 104.2(5) . . ?
N8 Si5 C01N 112.4(4) . . ?
C017 Si5 C01N 103.9(5) . . ?
C014 Si5 C01N 110.3(4) . . ?
N5 Si2 C01C 116.8(4) . . ?
N5 Si2 C015 112.2(4) . . ?
C01C Si2 C015 103.3(5) . . ?
N5 Si2 C013 109.7(4) . . ?
C01C Si2 C013 104.4(5) . . ?
C015 Si2 C013 109.9(4) . . ?
N5 Si3 C01T 112.9(4) . . ?
N5 Si3 C01M 112.1(4) . . ?
C01T Si3 C01M 102.9(5) . . ?
N5 Si3 C01P 113.0(4) . . ?
C01T Si3 C01P 110.1(5) . . ?
C01M Si3 C01P 105.2(5) . . ?
N8 Si6 C01R 112.2(4) . . ?
N8 Si6 C00R 113.8(4) . . ?
C01R Si6 C00R 110.4(5) . . ?
N8 Si6 C01A 112.2(4) . . ?
C01R Si6 C01A 105.0(5) . . ?
C00R Si6 C01A 102.5(4) . . ?
C00J N6 C00K 131.3(7) . . ?
C00J N6 Si7 90.8(5) . . ?
C00K N6 Si7 137.9(5) . . ?
C00H N3 C00M 129.6(7) . . ?
C00H N3 Si1 92.4(5) . . ?
C00M N3 Si1 137.9(6) . . ?
C00H N4 C011 128.8(7) . . ?
C00H N4 Si1 90.4(5) . . ?
C011 N4 Si1 135.8(6) . . ?
C00J N7 C00V 130.6(7) . . ?
C00J N7 Si7 88.7(5) . . ?
C00V N7 Si7 135.3(5) . . ?
Si7 N8 Si5 126.7(4) . . ?
Si7 N8 Si6 118.3(4) . . ?
Si5 N8 Si6 114.9(4) . . ?
Si2 N5 Si1 125.3(4) . . ?
Si2 N5 Si3 115.3(4) . . ?
Si1 N5 Si3 119.3(4) . . ?
N3 C00H N4 106.3(7) . . ?
N3 C00H C00L 126.9(7) . . ?
N4 C00H C00L 126.7(7) . . ?
N3 C00H Si1 52.9(4) . . ?
N4 C00H Si1 54.5(4) . . ?
C00L C00H Si1 170.3(6) . . ?
C00U C00I C00N 119.8(8) . . ?
C00U C00I C00J 120.5(8) . . ?
C00N C00I C00J 119.6(8) . . ?
N6 C00J N7 109.2(7) . . ?
N6 C00J C00I 125.8(7) . . ?
N7 C00J C00I 124.9(7) . . ?
N6 C00J Si7 54.2(4) . . ?
N7 C00J Si7 55.7(4) . . ?
C00I C00J Si7 168.9(6) . . ?
N6 C00K C00Z 110.7(7) . . ?
N6 C00K C00W 110.9(7) . . ?
C00Z C00K C00W 110.6(8) . . ?
N6 C00K C00T 105.9(7) . . ?
C00Z C00K C00T 109.9(7) . . ?
C00W C00K C00T 108.5(7) . . ?
C00Q C00L C012 118.4(8) . . ?
C00Q C00L C00H 121.7(8) . . ?
C012 C00L C00H 120.0(9) . . ?
C00X C00M N3 110.4(7) . . ?
C00X C00M C00O 109.3(7) . . ?
N3 C00M C00O 106.1(7) . . ?
C00X C00M C01Q 109.8(8) . . ?
N3 C00M C01Q 112.4(7) . . ?
C00O C00M C01Q 108.8(7) . . ?
C016 C00N C00I 118.9(9) . . ?
C016 C00N H00N 120.5 . . ?
C00I C00N H00N 120.5 . . ?
C00M C00O H00A 109.5 . . ?
C00M C00O H00B 109.5 . . ?
H00A C00O H00B 109.5 . . ?
C00M C00O H00C 109.5 . . ?
H00A C00O H00C 109.5 . . ?
H00B C00O H00C 109.5 . . ?
C1 Co3 C01J 104.1(4) . . ?
C1 Co3 C01G 155.7(5) . . ?
C01J Co3 C01G 66.1(4) . . ?
C1 Co3 C018 119.4(5) . . ?
C01J Co3 C018 40.0(4) . . ?
C01G Co3 C018 38.9(4) . . ?
C1 Co3 C01E 158.3(4) . . ?
C01J Co3 C01E 65.4(4) . . ?
C01G Co3 C01E 39.8(4) . . ?
C018 Co3 C01E 65.7(4) . . ?
C1 Co3 C019 121.6(4) . . ?
C01J Co3 C019 38.9(4) . . ?
C01G Co3 C019 65.7(4) . . ?
C018 Co3 C019 65.7(4) . . ?
C01E Co3 C019 38.5(4) . . ?
C1 Co3 Si7 86.4(3) . . ?
C01J Co3 Si7 168.1(3) . . ?
C01G Co3 Si7 102.0(3) . . ?
C018 Co3 Si7 129.5(3) . . ?
C01E Co3 Si7 106.6(3) . . ?
C019 Co3 Si7 138.9(3) . . ?
C00L C00Q C01X 122.4(10) . . ?
C00L C00Q H00Q 118.8 . . ?
C01X C00Q H00Q 118.8 . . ?
Si6 C00R H00D 109.5 . . ?
Si6 C00R H00E 109.5 . . ?
H00D C00R H00E 109.5 . . ?
Si6 C00R H00F 109.5 . . ?
H00D C00R H00F 109.5 . . ?
H00E C00R H00F 109.5 . . ?
C00V C00S H00G 109.5 . . ?
C00V C00S H00H 109.5 . . ?
H00G C00S H00H 109.5 . . ?
C00V C00S H00I 109.5 . . ?
H00G C00S H00I 109.5 . . ?
H00H C00S H00I 109.5 . . ?
C00K C00T H00J 109.5 . . ?
C00K C00T H00K 109.5 . . ?
H00J C00T H00K 109.5 . . ?
C00K C00T H00L 109.5 . . ?
H00J C00T H00L 109.5 . . ?
H00K C00T H00L 109.5 . . ?
C00I C00U C01U 120.2(9) . . ?
C00I C00U H00U 119.9 . . ?
C01U C00U H00U 119.9 . . ?
N7 C00V C01S 106.6(7) . . ?
N7 C00V C00S 111.7(7) . . ?
C01S C00V C00S 108.1(7) . . ?
N7 C00V C01L 110.8(7) . . ?
C01S C00V C01L 110.4(8) . . ?
C00S C00V C01L 109.2(7) . . ?
C00K C00W H00M 109.5 . . ?
C00K C00W H00O 109.5 . . ?
H00M C00W H00O 109.5 . . ?
C00K C00W H00P 109.5 . . ?
H00M C00W H00P 109.5 . . ?
H00O C00W H00P 109.5 . . ?
C00M C00X H00R 109.5 . . ?
C00M C00X H00S 109.5 . . ?
H00R C00X H00S 109.5 . . ?
C00M C00X H00T 109.5 . . ?
H00R C00X H00T 109.5 . . ?
H00S C00X H00T 109.5 . . ?
C011 C00Y H00V 109.5 . . ?
C011 C00Y H00W 109.5 . . ?
H00V C00Y H00W 109.5 . . ?
C011 C00Y H37 109.5 . . ?
H00V C00Y H37 109.5 . . ?
H00W C00Y H37 109.5 . . ?
C00K C00Z H36 109.5 . . ?
C00K C00Z H00: 109.5 . . ?
H36 C00Z H00: 109.5 . . ?
C00K C00Z H00 109.5 . . ?
H36 C00Z H00 109.5 . . ?
H00: C00Z H00 109.5 . . ?
C01V C010 C01K 107.2(9) . . ?
C01V C010 Co2 72.7(6) . . ?
C01K C010 Co2 70.1(5) . . ?
C01V C010 H010 126.4 . . ?
C01K C010 H010 126.4 . . ?
Co2 C010 H010 122.5 . . ?
N4 C011 C01O 110.1(7) . . ?
N4 C011 C01F 105.8(7) . . ?
C01O C011 C01F 110.5(8) . . ?
N4 C011 C00Y 112.2(7) . . ?
C01O C011 C00Y 109.5(8) . . ?
C01F C011 C00Y 108.7(8) . . ?
C01W C012 C00L 120.9(10) . . ?
C01W C012 H012 119.5 . . ?
C00L C012 H012 119.5 . . ?
Si2 C013 H01A 109.5 . . ?
Si2 C013 H01B 109.5 . . ?
H01A C013 H01B 109.5 . . ?
Si2 C013 H01C 109.5 . . ?
H01A C013 H01C 109.5 . . ?
H01B C013 H01C 109.5 . . ?
Si5 C014 H01D 109.5 . . ?
Si5 C014 H01E 109.5 . . ?
H01D C014 H01E 109.5 . . ?
Si5 C014 H01F 109.5 . . ?
H01D C014 H01F 109.5 . . ?
H01E C014 H01F 109.5 . . ?
Si2 C015 H01G 109.5 . . ?
Si2 C015 H01H 109.5 . . ?
H01G C015 H01H 109.5 . . ?
Si2 C015 H01I 109.5 . . ?
H01G C015 H01I 109.5 . . ?
H01H C015 H01I 109.5 . . ?
C01B C016 C00N 121.1(9) . . ?
C01B C016 H016 119.5 . . ?
C00N C016 H016 119.5 . . ?
Si5 C017 H01J 109.5 . . ?
Si5 C017 H01K 109.5 . . ?
H01J C017 H01K 109.5 . . ?
Si5 C017 H01L 109.5 . . ?
H01J C017 H01L 109.5 . . ?
H01K C017 H01L 109.5 . . ?
C01G C018 C01J 108.1(10) . . ?
C01G C018 Co3 70.9(6) . . ?
C01J C018 Co3 69.9(5) . . ?
C01G C018 H018 126.0 . . ?
C01J C018 H018 126.0 . . ?
Co3 C018 H018 124.9 . . ?
C01E C019 C01J 108.1(9) . . ?
C01E C019 Co3 70.0(5) . . ?
C01J C019 Co3 69.0(5) . . ?
C01E C019 H019 126.0 . . ?
C01J C019 H019 126.0 . . ?
Co3 C019 H019 126.7 . . ?
Si6 C01A H01M 109.5 . . ?
Si6 C01A H01N 109.5 . . ?
H01M C01A H01N 109.5 . . ?
Si6 C01A H01O 109.5 . . ?
H01M C01A H01O 109.5 . . ?
H01N C01A H01O 109.5 . . ?
C016 C01B C01U 120.1(9) . . ?
C016 C01B H01P 119.9 . . ?
C01U C01B H01P 119.9 . . ?
Si2 C01C H01Q 109.5 . . ?
Si2 C01C H01R 109.5 . . ?
H01Q C01C H01R 109.5 . . ?
Si2 C01C H01S 109.5 . . ?
H01Q C01C H01S 109.5 . . ?
H01R C01C H01S 109.5 . . ?
O1 C01D Co2 177.7(8) . . ?
C019 C01E C01G 108.4(10) . . ?
C019 C01E Co3 71.5(6) . . ?
C01G C01E Co3 69.8(6) . . ?
C019 C01E H01T 125.8 . . ?
C01G C01E H01T 125.8 . . ?
Co3 C01E H01T 124.5 . . ?
C011 C01F H01U 109.5 . . ?
C011 C01F H01V 109.5 . . ?
H01U C01F H01V 109.5 . . ?
C011 C01F H01W 109.5 . . ?
H01U C01F H01W 109.5 . . ?
H01V C01F H01W 109.5 . . ?
C018 C01G C01E 107.4(9) . . ?
C018 C01G Co3 70.2(5) . . ?
C01E C01G Co3 70.4(5) . . ?
C018 C01G H35 126.3 . . ?
C01E C01G H35 126.3 . . ?
Co3 C01G H35 124.7 . . ?
C01I C01H C01V 107.9(9) . . ?
C01I C01H Co2 70.8(5) . . ?
C01V C01H Co2 72.4(6) . . ?
C01I C01H H34 126.0 . . ?
C01V C01H H34 126.0 . . ?
Co2 C01H H34 122.5 . . ?
C01K C01I C01H 108.6(10) . . ?
C01K C01I Co2 70.8(6) . . ?
C01H C01I Co2 70.1(6) . . ?
C01K C01I H33 125.7 . . ?
C01H C01I H33 125.7 . . ?
Co2 C01I H33 125.0 . . ?
C019 C01J C018 107.9(10) . . ?
C019 C01J Co3 72.2(6) . . ?
C018 C01J Co3 70.1(5) . . ?
C019 C01J H32 126.0 . . ?
C018 C01J H32 126.0 . . ?
Co3 C01J H32 123.3 . . ?
C01I C01K C010 107.7(10) . . ?
C01I C01K Co2 70.9(6) . . ?
C010 C01K Co2 69.6(5) . . ?
C01I C01K H31 126.2 . . ?
C010 C01K H31 126.2 . . ?
Co2 C01K H31 124.9 . . ?
C00V C01L H30 109.5 . . ?
C00V C01L H18 109.5 . . ?
H30 C01L H18 109.5 . . ?
C00V C01L H9 109.5 . . ?
H30 C01L H9 109.5 . . ?
H18 C01L H9 109.5 . . ?
Si3 C01M H29 109.5 . . ?
Si3 C01M H17 109.5 . . ?
H29 C01M H17 109.5 . . ?
Si3 C01M H8 109.5 . . ?
H29 C01M H8 109.5 . . ?
H17 C01M H8 109.5 . . ?
Si5 C01N H28 109.5 . . ?
Si5 C01N H16 109.5 . . ?
H28 C01N H16 109.5 . . ?
Si5 C01N H7 109.5 . . ?
H28 C01N H7 109.5 . . ?
H16 C01N H7 109.5 . . ?
C011 C01O H27 109.5 . . ?
C011 C01O H15 109.5 . . ?
H27 C01O H15 109.5 . . ?
C011 C01O H6 109.5 . . ?
H27 C01O H6 109.5 . . ?
H15 C01O H6 109.5 . . ?
Si3 C01P H26 109.5 . . ?
Si3 C01P H14 109.5 . . ?
H26 C01P H14 109.5 . . ?
Si3 C01P H5 109.5 . . ?
H26 C01P H5 109.5 . . ?
H14 C01P H5 109.5 . . ?
C00M C01Q H25 109.5 . . ?
C00M C01Q H13 109.5 . . ?
H25 C01Q H13 109.5 . . ?
C00M C01Q H4 109.5 . . ?
H25 C01Q H4 109.5 . . ?
H13 C01Q H4 109.5 . . ?
Si6 C01R H24 109.5 . . ?
Si6 C01R H12 109.5 . . ?
H24 C01R H12 109.5 . . ?
Si6 C01R H3 109.5 . . ?
H24 C01R H3 109.5 . . ?
H12 C01R H3 109.5 . . ?
C00V C01S H23 109.5 . . ?
C00V C01S H11 109.5 . . ?
H23 C01S H11 109.5 . . ?
C00V C01S H2 109.5 . . ?
H23 C01S H2 109.5 . . ?
H11 C01S H2 109.5 . . ?
Si3 C01T H22 109.5 . . ?
Si3 C01T H10 109.5 . . ?
H22 C01T H10 109.5 . . ?
Si3 C01T H1 109.5 . . ?
H22 C01T H1 109.5 . . ?
H10 C01T H1 109.5 . . ?
C00U C01U C01B 119.8(9) . . ?
C00U C01U H21 120.1 . . ?
C01B C01U H21 120.1 . . ?
C010 C01V C01H 108.5(10) . . ?
C010 C01V Co2 69.1(6) . . ?
C01H C01V Co2 68.9(5) . . ?
C010 C01V H20 125.8 . . ?
C01H C01V H20 125.8 . . ?
Co2 C01V H20 127.8 . . ?
C012 C01W C01Y 119.2(10) . . ?
C012 C01W H19 120.4 . . ?
C01Y C01W H19 120.4 . . ?
C00Q C01X C01Y 117.8(11) . . ?
C00Q C01X H01X 121.1 . . ?
C01Y C01X H01X 121.1 . . ?
C01W C01Y C01X 121.3(10) . . ?
C01W C01Y H01Y 119.3 . . ?
C01X C01Y H01Y 119.3 . . ?
O2 C1 Co3 177.4(9) . . ?

loop_
_geom_bond_atom_site_label_1
_geom_bond_atom_site_label_2
_geom_bond_distance
_geom_bond_site_symmetry_2
_geom_bond_publ_flag
Co2 C01D 1.686(10) . ?
Co2 C010 2.101(9) . ?
Co2 C01H 2.101(9) . ?
Co2 C01I 2.109(10) . ?
Co2 C01K 2.107(9) . ?
Co2 C01V 2.146(10) . ?
Co2 Si1 2.171(3) . ?
Si7 N8 1.754(7) . ?
Si7 N6 1.865(7) . ?
Si7 N7 1.899(6) . ?
Si7 Co3 2.183(3) . ?
Si7 C00J 2.299(8) . ?
Si1 N5 1.766(7) . ?
Si1 N3 1.853(7) . ?
Si1 N4 1.889(7) . ?
Si1 C00H 2.321(9) . ?
Si5 N8 1.764(7) . ?
Si5 C017 1.861(9) . ?
Si5 C014 1.886(10) . ?
Si5 C01N 1.909(10) . ?
Si2 N5 1.765(7) . ?
Si2 C01C 1.853(10) . ?
Si2 C015 1.879(9) . ?
Si2 C013 1.888(9) . ?
Si3 N5 1.776(7) . ?
Si3 C01T 1.857(10) . ?
Si3 C01M 1.865(10) . ?
Si3 C01P 1.879(10) . ?
Si6 N8 1.776(7) . ?
Si6 C01R 1.876(11) . ?
Si6 C00R 1.871(10) . ?
Si6 C01A 1.899(9) . ?
N6 C00J 1.319(10) . ?
N6 C00K 1.503(10) . ?
N3 C00H 1.322(11) . ?
N3 C00M 1.499(10) . ?
N4 C00H 1.335(11) . ?
N4 C011 1.504(10) . ?
O2 C1 1.168(11) . ?
O1 C01D 1.180(11) . ?
N7 C00J 1.339(11) . ?
N7 C00V 1.487(10) . ?
C00H C00L 1.505(12) . ?
C00I C00U 1.377(13) . ?
C00I C00N 1.421(13) . ?
C00I C00J 1.505(11) . ?
C00K C00Z 1.519(13) . ?
C00K C00W 1.514(12) . ?
C00K C00T 1.524(11) . ?
C00L C00Q 1.364(14) . ?
C00L C012 1.407(12) . ?
C00M C00X 1.504(14) . ?
C00M C00O 1.520(12) . ?
C00M C01Q 1.560(12) . ?
C00N C016 1.384(13) . ?
C00N H00N 0.9300 . ?
C00O H00A 0.9600 . ?
C00O H00B 0.9600 . ?
C00O H00C 0.9600 . ?
Co3 C1 1.696(10) . ?
Co3 C01J 2.093(9) . ?
Co3 C01G 2.105(9) . ?
Co3 C018 2.097(9) . ?
Co3 C01E 2.114(10) . ?
Co3 C019 2.134(9) . ?
C00Q C01X 1.388(14) . ?
C00Q H00Q 0.9300 . ?
C00R H00D 0.9600 . ?
C00R H00E 0.9600 . ?
C00R H00F 0.9600 . ?
C00S C00V 1.519(12) . ?
C00S H00G 0.9600 . ?
C00S H00H 0.9600 . ?
C00S H00I 0.9600 . ?
C00T H00J 0.9600 . ?
C00T H00K 0.9600 . ?
C00T H00L 0.9600 . ?
C00U C01U 1.387(12) . ?
C00U H00U 0.9300 . ?
C00V C01S 1.509(12) . ?
C00V C01L 1.541(13) . ?
C00W H00M 0.9600 . ?
C00W H00O 0.9600 . ?
C00W H00P 0.9600 . ?
C00X H00R 0.9600 . ?
C00X H00S 0.9600 . ?
C00X H00T 0.9600 . ?
C00Y C011 1.529(13) . ?
C00Y H00V 0.9600 . ?
C00Y H00W 0.9600 . ?
C00Y H37 0.9600 . ?
C00Z H36 0.9600 . ?
C00Z H00: 0.9600 . ?
C00Z H00 0.9600 . ?
C010 C01V 1.390(15) . ?
C010 C01K 1.449(15) . ?
C010 H010 0.9300 . ?
C011 C01O 1.513(12) . ?
C011 C01F 1.517(13) . ?
C012 C01W 1.374(15) . ?
C012 H012 0.9300 . ?
C013 H01A 0.9600 . ?
C013 H01B 0.9600 . ?
C013 H01C 0.9600 . ?
C014 H01D 0.9600 . ?
C014 H01E 0.9600 . ?
C014 H01F 0.9600 . ?
C015 H01G 0.9600 . ?
C015 H01H 0.9600 . ?
C015 H01I 0.9600 . ?
C016 C01B 1.363(15) . ?
C016 H016 0.9300 . ?
C017 H01J 0.9600 . ?
C017 H01K 0.9600 . ?
C017 H01L 0.9600 . ?
C018 C01G 1.398(16) . ?
C018 C01J 1.432(14) . ?
C018 H018 0.9300 . ?
C019 C01E 1.400(15) . ?
C019 C01J 1.407(15) . ?
C019 H019 0.9300 . ?
C01A H01M 0.9600 . ?
C01A H01N 0.9600 . ?
C01A H01O 0.9600 . ?
C01B C01U 1.404(14) . ?
C01B H01P 0.9300 . ?
C01C H01Q 0.9600 . ?
C01C H01R 0.9600 . ?
C01C H01S 0.9600 . ?
C01E C01G 1.435(15) . ?
C01E H01T 0.9300 . ?
C01F H01U 0.9600 . ?
C01F H01V 0.9600 . ?
C01F H01W 0.9600 . ?
C01G H35 0.9300 . ?
C01H C01I 1.408(15) . ?
C01H C01V 1.411(15) . ?
C01H H34 0.9300 . ?
C01I C01K 1.383(14) . ?
C01I H33 0.9300 . ?
C01J H32 0.9300 . ?
C01K H31 0.9300 . ?
C01L H30 0.9600 . ?
C01L H18 0.9600 . ?
C01L H9 0.9600 . ?
C01M H29 0.9600 . ?
C01M H17 0.9600 . ?
C01M H8 0.9600 . ?
C01N H28 0.9600 . ?
C01N H16 0.9600 . ?
C01N H7 0.9600 . ?
C01O H27 0.9600 . ?
C01O H15 0.9600 . ?
C01O H6 0.9600 . ?
C01P H26 0.9600 . ?
C01P H14 0.9600 . ?
C01P H5 0.9600 . ?
C01Q H25 0.9600 . ?
C01Q H13 0.9600 . ?
C01Q H4 0.9600 . ?
C01R H24 0.9600 . ?
C01R H12 0.9600 . ?
C01R H3 0.9600 . ?
C01S H23 0.9600 . ?
C01S H11 0.9600 . ?
C01S H2 0.9600 . ?
C01T H22 0.9600 . ?
C01T H10 0.9600 . ?
C01T H1 0.9600 . ?
C01U H21 0.9300 . ?
C01V H20 0.9300 . ?
C01W C01Y 1.384(18) . ?
C01W H19 0.9300 . ?
C01X C01Y 1.395(17) . ?
C01X H01X 0.9300 . ?
C01Y H01Y 0.9300 . ?
